data_1547492
loop_
_publ_author_name
'Cui, Hui'
'Lin, Yun'
'Luo, Mingchu'
'Lu, Yongjun'
'Huang, Xishan'
'She, Zhigang'

_publ_section_title
;
 Diaporisoindoles A-C: Three Isoprenylisoindole Alkaloid Derivatives from
 the Mangrove Endophytic Fungus Diaporthe sp. SYSU-HQ3.
;
_journal_issue 20
_journal_name_full 'Organic letters'
_journal_page_first 5621
_journal_page_last 5624
_journal_paper_doi 10.1021/acs.orglett.7b02748
_journal_volume 19
_journal_year 2017
_chemical_absolute_configuration ad
_chemical_formula_sum 'C25 H29 N O5'
_chemical_formula_weight 423.49
_space_group_crystal_system trigonal
_space_group_IT_number 146
_space_group_name_Hall 'R 3'
_space_group_name_H-M_alt 'R 3 :H'
_symmetry_space_group_name_Hall 'R 3'
_symmetry_space_group_name_H-M 'R 3 :H'
_atom_sites_solution_hydrogens mixed
_audit_creation_method SHELXL-2014/7
_cell_angle_alpha 90
_cell_angle_beta 90
_cell_angle_gamma 120
_cell_formula_units_Z 18
_cell_length_a 19.72990(10)
_cell_length_b 19.72990(10)
_cell_length_c 30.7413(2)
_cell_measurement_reflns_used 35215
_cell_measurement_temperature 153(2)
_cell_measurement_theta_max 74.1510
_cell_measurement_theta_min 4.2970
_cell_volume 10363.41(10)
_computing_structure_refinement 'SHELXL-2014/7 (Sheldrick, 2014)'
_diffrn_ambient_temperature 153(2)
_diffrn_measured_fraction_theta_full 1.000
_diffrn_measured_fraction_theta_max 0.993
_diffrn_measurement_device_type 'SuperNova, Dual, Cu at zero, AtlasS2'
_diffrn_radiation_type CuK\a
_diffrn_radiation_wavelength 1.54178
_diffrn_reflns_av_R_equivalents 0.0196
_diffrn_reflns_av_unetI/netI 0.0125
_diffrn_reflns_Laue_measured_fraction_full 1.000
_diffrn_reflns_Laue_measured_fraction_max 0.993
_diffrn_reflns_limit_h_max 24
_diffrn_reflns_limit_h_min -24
_diffrn_reflns_limit_k_max 24
_diffrn_reflns_limit_k_min -24
_diffrn_reflns_limit_l_max 37
_diffrn_reflns_limit_l_min -37
_diffrn_reflns_number 43514
_diffrn_reflns_point_group_measured_fraction_full 0.997
_diffrn_reflns_point_group_measured_fraction_max 0.980
_diffrn_reflns_theta_full 67.679
_diffrn_reflns_theta_max 74.127
_diffrn_reflns_theta_min 3.868
_exptl_absorpt_coefficient_mu 0.688
_exptl_crystal_density_diffrn 1.221
_exptl_crystal_description BLOCK
_exptl_crystal_F_000 4068
_exptl_crystal_size_max 0.300
_exptl_crystal_size_mid 0.220
_exptl_crystal_size_min 0.180
_refine_diff_density_max 0.333
_refine_diff_density_min -0.178
_refine_diff_density_rms 0.034
_refine_ls_abs_structure_details
;
 Flack x determined using 4336 quotients [(I+)-(I-)]/[(I+)+(I-)]
 (Parsons, Flack and Wagner, Acta Cryst. B69 (2013) 249-259).
;
_refine_ls_abs_structure_Flack -0.02(3)
_refine_ls_extinction_method none
_refine_ls_goodness_of_fit_ref 1.041
_refine_ls_hydrogen_treatment mixed
_refine_ls_matrix_type full
_refine_ls_number_parameters 581
_refine_ls_number_reflns 9212
_refine_ls_number_restraints 1
_refine_ls_restrained_S_all 1.041
_refine_ls_R_factor_all 0.0301
_refine_ls_R_factor_gt 0.0294
_refine_ls_shift/su_max 0.001
_refine_ls_shift/su_mean 0.000
_refine_ls_structure_factor_coef Fsqd
_refine_ls_weighting_details 'w=1/[\s^2^(Fo^2^)+(0.0506P)^2^+4.6534P] where P=(Fo^2^+2Fc^2^)/3'
_refine_ls_weighting_scheme calc
_refine_ls_wR_factor_gt 0.0804
_refine_ls_wR_factor_ref 0.0811
_reflns_Friedel_coverage 0.973
_reflns_Friedel_fraction_full 0.994
_reflns_Friedel_fraction_max 0.967
_reflns_number_gt 9028
_reflns_number_total 9212
_reflns_threshold_expression 'I > 2\s(I)'
_cod_data_source_file ol7b02748_si_001.cif
_cod_data_source_block 1
_cod_depositor_comments 'Adding full bibliography for 1547492.cif.'
_cod_original_cell_volume 10363.41(12)
_cod_database_code 1547492
_shelx_space_group_comment
;
The symmetry employed for this shelxl refinement is uniquely defined
by the following loop, which should always be used as a source of
symmetry information in preference to the above space-group names.
They are only intended as comments.
;
_shelx_estimated_absorpt_t_max 0.886
_shelx_estimated_absorpt_t_min 0.820
_shelx_shelxl_version_number 2014/7

loop_
_space_group_symop_operation_xyz
'x, y, z'
'-y, x-y, z'
'-x+y, -x, z'
'x+2/3, y+1/3, z+1/3'
'-y+2/3, x-y+1/3, z+1/3'
'-x+y+2/3, -x+1/3, z+1/3'
'x+1/3, y+2/3, z+2/3'
'-y+1/3, x-y+2/3, z+2/3'
'-x+y+1/3, -x+2/3, z+2/3'

loop_
_atom_site_label
_atom_site_type_symbol
_atom_site_fract_x
_atom_site_fract_y
_atom_site_fract_z
_atom_site_U_iso_or_equiv
_atom_site_adp_type
_atom_site_occupancy
_atom_site_site_symmetry_order
_atom_site_calc_flag
_atom_site_refinement_flags_posn
_atom_site_refinement_flags_adp
O1 O -0.17620(8) 0.67995(8) 0.25559(4) 0.0254(3) Uani 1 1 d . .
O2 O -0.13371(8) 0.76691(8) 0.34567(5) 0.0273(3) Uani 1 1 d . .
H2 H -0.1638 0.7267 0.3326 0.041 Uiso 1 1 calc R U
O3 O 0.04762(8) 0.75978(9) 0.13490(4) 0.0256(3) Uani 1 1 d . .
O4 O 0.12579(11) 0.67329(11) 0.12134(6) 0.0397(4) Uani 1 1 d . .
O5 O -0.06123(9) 0.70237(11) 0.06954(5) 0.0421(4) Uani 1 1 d . .
H5 H -0.0707 0.7068 0.0950 0.063 Uiso 1 1 calc R U
N1 N -0.06427(9) 0.73506(9) 0.21453(5) 0.0213(3) Uani 1 1 d . .
H2A H -0.0860(18) 0.7071(18) 0.1912(11) 0.041(8) Uiso 1 1 d . .
C1 C -0.10558(11) 0.72720(10) 0.25059(6) 0.0197(3) Uani 1 1 d . .
C2 C -0.05159(11) 0.78649(11) 0.28180(6) 0.0202(4) Uani 1 1 d . .
C3 C -0.06519(12) 0.80553(11) 0.32353(6) 0.0219(4) Uani 1 1 d . .
C4 C -0.00327(12) 0.87004(12) 0.34387(7) 0.0265(4) Uani 1 1 d . .
H4 H -0.0099 0.8839 0.3718 0.032 Uiso 1 1 calc R U
C5 C 0.06802(13) 0.91370(12) 0.32297(7) 0.0265(4) Uani 1 1 d . .
H5A H 0.1078 0.9568 0.3373 0.032 Uiso 1 1 calc R U
C6 C 0.08270(11) 0.89563(11) 0.28118(6) 0.0235(4) Uani 1 1 d . .
C7 C 0.02101(11) 0.82980(11) 0.26188(6) 0.0214(4) Uani 1 1 d . .
C8 C 0.01825(11) 0.79575(11) 0.21727(6) 0.0207(4) Uani 1 1 d . .
H8 H 0.0302 0.8356 0.1949 0.025 Uiso 1 1 calc R U
C9 C 0.06971(11) 0.75910(11) 0.21092(6) 0.0216(4) Uani 1 1 d . .
C10 C 0.10184(12) 0.73928(12) 0.24562(7) 0.0258(4) Uani 1 1 d . .
H10 H 0.0960 0.7531 0.2737 0.031 Uiso 1 1 calc R U
C11 C 0.14254(13) 0.69919(13) 0.23918(8) 0.0308(4) Uani 1 1 d . .
C12 C 0.14914(13) 0.67751(13) 0.19715(8) 0.0326(5) Uani 1 1 d . .
H12 H 0.1750 0.6497 0.1924 0.039 Uiso 1 1 calc R U
C13 C 0.11770(13) 0.69676(13) 0.16227(7) 0.0302(4) Uani 1 1 d . .
C14 C 0.07908(11) 0.73871(11) 0.16883(6) 0.0240(4) Uani 1 1 d . .
C15 C 0.07258(11) 0.75045(12) 0.09195(6) 0.0266(4) Uani 1 1 d . .
H15 H 0.1263 0.7929 0.0870 0.032 Uiso 1 1 calc R U
C16 C 0.07122(14) 0.67357(14) 0.09044(7) 0.0359(5) Uani 1 1 d . .
H16A H 0.0189 0.6313 0.0970 0.043 Uiso 1 1 calc R U
H16B H 0.0848 0.6651 0.0614 0.043 Uiso 1 1 calc R U
C17 C 0.01792(12) 0.75947(13) 0.05987(7) 0.0299(4) Uani 1 1 d . .
C18 C 0.03161(13) 0.74243(15) 0.01326(7) 0.0379(5) Uani 1 1 d . .
H18D H 0.0211 0.6895 0.0113 0.057 Uiso 1 1 calc R U
H18E H 0.0850 0.7777 0.0052 0.057 Uiso 1 1 calc R U
H18F H -0.0026 0.7495 -0.0060 0.057 Uiso 1 1 calc R U
C19 C 0.02889(13) 0.84114(14) 0.06311(7) 0.0364(5) Uani 1 1 d . .
H19A H -0.0075 0.8452 0.0441 0.055 Uiso 1 1 calc R U
H19B H 0.0813 0.8790 0.0548 0.055 Uiso 1 1 calc R U
H19C H 0.0198 0.8509 0.0925 0.055 Uiso 1 1 calc R U
C20 C 0.17849(16) 0.67969(16) 0.27733(9) 0.0444(6) Uani 1 1 d . .
H20D H 0.1954 0.6440 0.2680 0.067 Uiso 1 1 calc R U
H20E H 0.1403 0.6559 0.3000 0.067 Uiso 1 1 calc R U
H20F H 0.2226 0.7268 0.2881 0.067 Uiso 1 1 calc R U
C21 C 0.15760(12) 0.94771(12) 0.25708(7) 0.0276(4) Uani 1 1 d . .
H21C H 0.1791 0.9165 0.2458 0.033 Uiso 1 1 calc R U
H21D H 0.1955 0.9862 0.2769 0.033 Uiso 1 1 calc R U
C22 C 0.14278(12) 0.98886(12) 0.21995(7) 0.0289(4) Uani 1 1 d . .
H22 H 0.1168 1.0158 0.2271 0.035 Uiso 1 1 calc R U
C23 C 0.16243(12) 0.99124(12) 0.17828(8) 0.0321(5) Uani 1 1 d . .
C24 C 0.14285(17) 1.03540(16) 0.14553(9) 0.0461(6) Uani 1 1 d . .
H24A H 0.1134 1.0560 0.1594 0.069 Uiso 1 1 calc R U
H24B H 0.1123 1.0007 0.1225 0.069 Uiso 1 1 calc R U
H24C H 0.1903 1.0777 0.1338 0.069 Uiso 1 1 calc R U
C25 C 0.20601(15) 0.95317(16) 0.16024(8) 0.0410(6) Uani 1 1 d . .
H25A H 0.2098 0.9205 0.1821 0.061 Uiso 1 1 calc R U
H25B H 0.2576 0.9928 0.1516 0.061 Uiso 1 1 calc R U
H25C H 0.1785 0.9219 0.1355 0.061 Uiso 1 1 calc R U
O1' O 0.85196(8) 0.65338(8) 0.13968(5) 0.0262(3) Uani 1 1 d . .
O2' O 0.80768(8) 0.56382(8) 0.04960(5) 0.0261(3) Uani 1 1 d . .
H2' H 0.8412 0.5993 0.0644 0.039 Uiso 1 1 calc R U
O3' O 0.53911(10) 0.66026(11) 0.26929(5) 0.0368(4) Uani 1 1 d . .
O4' O 0.63316(8) 0.58899(8) 0.25832(4) 0.0237(3) Uani 1 1 d . .
O5' O 0.74160(8) 0.61903(9) 0.32766(5) 0.0288(3) Uani 1 1 d . .
H5' H 0.7499 0.6204 0.3014 0.043 Uiso 1 1 calc R U
N2 N 0.73965(9) 0.60235(9) 0.18016(5) 0.0210(3) Uani 1 1 d . .
H1 H 0.7628(17) 0.6289(17) 0.2050(10) 0.035(7) Uiso 1 1 d . .
C1' C 0.78074(11) 0.60735(10) 0.14456(6) 0.0202(3) Uani 1 1 d . .
C2' C 0.72646(11) 0.54780(10) 0.11349(6) 0.0199(4) Uani 1 1 d . .
C3' C 0.73924(11) 0.52695(11) 0.07216(6) 0.0208(4) Uani 1 1 d . .
C4' C 0.67653(12) 0.46294(11) 0.05218(6) 0.0244(4) Uani 1 1 d . .
H4' H 0.6830 0.4479 0.0245 0.029 Uiso 1 1 calc R U
C5' C 0.60451(12) 0.42107(11) 0.07280(7) 0.0258(4) Uani 1 1 d . .
H5'1 H 0.5640 0.3783 0.0586 0.031 Uiso 1 1 calc R U
C6' C 0.59105(12) 0.44135(11) 0.11439(6) 0.0232(4) Uani 1 1 d . .
C7' C 0.65321(11) 0.50612(11) 0.13355(6) 0.0201(4) Uani 1 1 d . .
C8' C 0.65678(11) 0.54207(11) 0.17746(6) 0.0200(4) Uani 1 1 d . .
H8' H 0.6441 0.5030 0.2004 0.024 Uiso 1 1 calc R U
C9' C 0.60578(10) 0.57934(10) 0.18225(6) 0.0203(4) Uani 1 1 d . .
C10' C 0.57177(12) 0.59491(12) 0.14686(7) 0.0243(4) Uani 1 1 d . .
H10' H 0.5772 0.5788 0.1193 0.029 Uiso 1 1 calc R U
C11' C 0.52972(12) 0.63416(13) 0.15165(7) 0.0283(4) Uani 1 1 d . .
C12' C 0.52027(13) 0.65564(13) 0.19307(7) 0.0298(4) Uani 1 1 d . .
H12' H 0.4922 0.6815 0.1969 0.036 Uiso 1 1 calc R U
C13' C 0.55230(12) 0.63907(12) 0.22906(7) 0.0263(4) Uani 1 1 d . .
C14' C 0.59679(11) 0.60289(11) 0.22373(6) 0.0208(4) Uani 1 1 d . .
C15' C 0.63390(11) 0.62911(11) 0.29776(6) 0.0254(4) Uani 1 1 d . .
H15' H 0.6723 0.6848 0.2942 0.030 Uiso 1 1 calc R U
C16' C 0.55435(14) 0.62118(15) 0.30394(7) 0.0363(5) Uani 1 1 d . .
H16C H 0.5145 0.5663 0.3042 0.044 Uiso 1 1 calc R U
H16D H 0.5526 0.6439 0.3316 0.044 Uiso 1 1 calc R U
C17' C 0.66131(12) 0.59689(13) 0.33489(7) 0.0294(4) Uani 1 1 d . .
C18' C 0.66259(16) 0.6379(2) 0.37737(7) 0.0491(7) Uani 1 1 d . .
H18A H 0.6887 0.6251 0.3994 0.074 Uiso 1 1 calc R U
H18B H 0.6099 0.6208 0.3864 0.074 Uiso 1 1 calc R U
H18C H 0.6899 0.6935 0.3729 0.074 Uiso 1 1 calc R U
C19' C 0.61314(14) 0.50907(15) 0.33873(9) 0.0480(6) Uani 1 1 d . .
H19D H 0.6162 0.4855 0.3120 0.072 Uiso 1 1 calc R U
H19E H 0.5596 0.4940 0.3445 0.072 Uiso 1 1 calc R U
H19F H 0.6330 0.4917 0.3621 0.072 Uiso 1 1 calc R U
C20' C 0.49428(16) 0.65165(16) 0.11277(9) 0.0407(5) Uani 1 1 d . .
H20A H 0.4390 0.6154 0.1120 0.061 Uiso 1 1 calc R U
H20B H 0.5181 0.6467 0.0866 0.061 Uiso 1 1 calc R U
H20C H 0.5032 0.7040 0.1150 0.061 Uiso 1 1 calc R U
C21' C 0.51497(12) 0.39122(12) 0.13839(7) 0.0269(4) Uani 1 1 d . .
H21A H 0.4946 0.4238 0.1491 0.032 Uiso 1 1 calc R U
H21B H 0.4767 0.3528 0.1186 0.032 Uiso 1 1 calc R U
C22' C 0.52805(13) 0.35002(12) 0.17614(7) 0.0296(4) Uani 1 1 d . .
H22' H 0.5545 0.3232 0.1699 0.036 Uiso 1 1 calc R U
C23' C 0.50598(13) 0.34781(12) 0.21715(7) 0.0320(5) Uani 1 1 d . .
C24' C 0.46149(15) 0.38563(17) 0.23379(8) 0.0422(6) Uani 1 1 d . .
H24D H 0.4491 0.4090 0.2100 0.063 Uiso 1 1 calc R U
H24E H 0.4929 0.4253 0.2546 0.063 Uiso 1 1 calc R U
H24F H 0.4140 0.3469 0.2474 0.063 Uiso 1 1 calc R U
C25' C 0.52472(16) 0.30435(15) 0.25101(9) 0.0442(6) Uani 1 1 d . .
H25D H 0.5561 0.2850 0.2382 0.066 Uiso 1 1 calc R U
H25E H 0.4770 0.2612 0.2619 0.066 Uiso 1 1 calc R U
H25F H 0.5530 0.3391 0.2745 0.066 Uiso 1 1 calc R U

loop_
_atom_site_aniso_label
_atom_site_aniso_U_11
_atom_site_aniso_U_22
_atom_site_aniso_U_33
_atom_site_aniso_U_23
_atom_site_aniso_U_13
_atom_site_aniso_U_12
O1 0.0225(7) 0.0243(7) 0.0222(7) -0.0012(5) 0.0024(5) 0.0064(5)
O2 0.0293(7) 0.0273(7) 0.0230(7) -0.0028(6) 0.0037(6) 0.0125(6)
O3 0.0273(7) 0.0336(7) 0.0183(6) -0.0020(5) 0.0009(5) 0.0171(6)
O4 0.0534(10) 0.0480(10) 0.0327(9) -0.0008(7) 0.0094(7) 0.0366(9)
O5 0.0226(7) 0.0564(10) 0.0234(8) -0.0045(7) 0.0041(6) 0.0018(7)
N1 0.0198(7) 0.0237(8) 0.0173(7) -0.0041(6) -0.0013(6) 0.0084(6)
C1 0.0225(9) 0.0186(8) 0.0182(8) 0.0008(6) -0.0005(7) 0.0105(7)
C2 0.0238(9) 0.0182(8) 0.0186(9) -0.0006(7) -0.0030(7) 0.0106(7)
C3 0.0269(9) 0.0219(9) 0.0191(9) 0.0004(7) -0.0002(7) 0.0139(8)
C4 0.0345(11) 0.0255(9) 0.0195(9) -0.0040(7) -0.0025(8) 0.0151(9)
C5 0.0309(10) 0.0229(9) 0.0228(10) -0.0048(7) -0.0063(8) 0.0111(8)
C6 0.0254(9) 0.0206(9) 0.0224(9) -0.0012(7) -0.0051(7) 0.0100(7)
C7 0.0256(9) 0.0198(8) 0.0190(9) 0.0003(7) -0.0019(7) 0.0115(7)
C8 0.0189(8) 0.0198(8) 0.0193(9) 0.0001(7) -0.0008(6) 0.0066(7)
C9 0.0189(8) 0.0189(8) 0.0233(9) 0.0007(7) 0.0004(7) 0.0066(7)
C10 0.0244(9) 0.0245(9) 0.0250(10) 0.0014(7) -0.0017(7) 0.0095(8)
C11 0.0279(10) 0.0265(10) 0.0373(12) 0.0071(8) -0.0010(8) 0.0131(8)
C12 0.0324(11) 0.0294(10) 0.0420(12) 0.0047(9) 0.0054(9) 0.0199(9)
C13 0.0318(10) 0.0291(10) 0.0308(11) 0.0014(8) 0.0076(8) 0.0160(9)
C14 0.0223(9) 0.0226(9) 0.0237(9) 0.0010(7) 0.0006(7) 0.0087(7)
C15 0.0242(9) 0.0312(10) 0.0192(8) -0.0008(7) 0.0056(7) 0.0098(8)
C16 0.0430(12) 0.0381(11) 0.0268(10) -0.0031(8) 0.0069(9) 0.0205(10)
C17 0.0204(9) 0.0416(11) 0.0198(9) -0.0009(8) 0.0034(7) 0.0095(8)
C18 0.0308(10) 0.0549(14) 0.0212(10) -0.0018(9) 0.0040(8) 0.0164(10)
C19 0.0322(11) 0.0493(13) 0.0298(10) 0.0032(9) -0.0004(8) 0.0219(10)
C20 0.0482(14) 0.0460(14) 0.0472(15) 0.0104(11) -0.0075(11) 0.0296(12)
C21 0.0242(9) 0.0251(9) 0.0264(10) -0.0027(8) -0.0037(8) 0.0069(8)
C22 0.0260(10) 0.0210(9) 0.0325(11) -0.0002(8) -0.0009(8) 0.0064(8)
C23 0.0258(10) 0.0237(10) 0.0324(11) 0.0021(8) -0.0016(8) 0.0017(8)
C24 0.0477(14) 0.0378(13) 0.0362(13) 0.0088(10) -0.0056(11) 0.0089(11)
C25 0.0337(12) 0.0450(13) 0.0333(13) 0.0008(10) 0.0064(10) 0.0116(10)
O1' 0.0214(6) 0.0259(7) 0.0232(7) -0.0033(5) 0.0043(5) 0.0058(5)
O2' 0.0282(7) 0.0252(7) 0.0208(7) -0.0002(5) 0.0043(5) 0.0103(6)
O3' 0.0457(9) 0.0548(10) 0.0273(8) -0.0029(7) 0.0037(6) 0.0382(9)
O4' 0.0261(6) 0.0305(7) 0.0180(6) -0.0015(5) -0.0004(5) 0.0168(6)
O5' 0.0238(7) 0.0373(8) 0.0213(7) 0.0010(6) 0.0025(5) 0.0122(6)
N2 0.0182(7) 0.0225(7) 0.0190(8) -0.0032(6) -0.0003(6) 0.0079(6)
C1' 0.0240(9) 0.0194(8) 0.0189(9) 0.0000(7) 0.0014(7) 0.0122(7)
C2' 0.0248(9) 0.0181(8) 0.0191(9) 0.0006(7) -0.0001(7) 0.0124(7)
C3' 0.0276(9) 0.0186(8) 0.0187(8) 0.0027(6) 0.0015(7) 0.0135(7)
C4' 0.0346(10) 0.0223(9) 0.0172(9) -0.0023(7) -0.0004(7) 0.0148(8)
C5' 0.0316(10) 0.0193(9) 0.0222(10) -0.0024(7) -0.0045(8) 0.0095(8)
C6' 0.0252(9) 0.0204(9) 0.0218(9) -0.0001(7) -0.0018(7) 0.0097(8)
C7' 0.0238(9) 0.0194(8) 0.0186(9) -0.0004(7) -0.0015(7) 0.0120(7)
C8' 0.0205(8) 0.0203(8) 0.0179(9) -0.0010(6) -0.0004(6) 0.0093(7)
C9' 0.0173(8) 0.0189(8) 0.0212(9) 0.0008(7) 0.0015(7) 0.0065(7)
C10' 0.0247(9) 0.0261(9) 0.0213(9) 0.0022(7) 0.0006(7) 0.0122(8)
C11' 0.0269(10) 0.0285(10) 0.0299(11) 0.0050(8) -0.0016(8) 0.0141(8)
C12' 0.0282(10) 0.0325(10) 0.0359(12) 0.0027(8) 0.0009(8) 0.0205(9)
C13' 0.0252(9) 0.0298(10) 0.0260(10) 0.0007(8) 0.0032(7) 0.0154(8)
C14' 0.0185(8) 0.0223(8) 0.0208(9) 0.0024(7) 0.0009(7) 0.0096(7)
C15' 0.0274(9) 0.0284(9) 0.0190(8) -0.0014(7) 0.0035(7) 0.0130(8)
C16' 0.0385(12) 0.0562(14) 0.0226(10) -0.0004(9) 0.0047(8) 0.0299(11)
C17' 0.0217(9) 0.0401(11) 0.0205(9) 0.0034(8) 0.0025(7) 0.0110(8)
C18' 0.0420(13) 0.090(2) 0.0201(10) -0.0062(11) -0.0001(9) 0.0369(14)
C19' 0.0336(12) 0.0449(14) 0.0469(14) 0.0225(11) -0.0035(10) 0.0057(10)
C20' 0.0435(13) 0.0502(14) 0.0378(13) 0.0095(10) -0.0032(10) 0.0305(12)
C21' 0.0228(9) 0.0246(9) 0.0265(10) -0.0025(8) -0.0017(7) 0.0067(8)
C22' 0.0268(10) 0.0206(9) 0.0330(12) 0.0011(8) -0.0015(8) 0.0055(8)
C23' 0.0258(10) 0.0249(10) 0.0300(11) 0.0043(8) -0.0019(8) 0.0013(8)
C24' 0.0372(12) 0.0496(14) 0.0308(13) 0.0024(10) 0.0059(10) 0.0149(11)
C25' 0.0444(14) 0.0352(12) 0.0381(14) 0.0107(10) -0.0031(10) 0.0088(11)

loop_
_atom_type_symbol
_atom_type_description
_atom_type_scat_dispersion_real
_atom_type_scat_dispersion_imag
_atom_type_scat_source
C C 0.0181 0.0091 'International Tables Vol C Tables 4.2.6.8 and 6.1.1.4'
H H 0.0000 0.0000 'International Tables Vol C Tables 4.2.6.8 and 6.1.1.4'
N N 0.0311 0.0180 'International Tables Vol C Tables 4.2.6.8 and 6.1.1.4'
O O 0.0492 0.0322 'International Tables Vol C Tables 4.2.6.8 and 6.1.1.4'

loop_
_geom_angle_atom_site_label_1
_geom_angle_atom_site_label_2
_geom_angle_atom_site_label_3
_geom_angle
C3 O2 H2 109.5
C14 O3 C15 114.63(15)
C13 O4 C16 112.92(17)
C17 O5 H5 109.5
C1 N1 H2A 122(2)
C1 N1 C8 114.28(16)
C8 N1 H2A 124(2)
O1 C1 N1 125.49(18)
O1 C1 C2 127.61(17)
N1 C1 C2 106.87(16)
C3 C2 C1 130.49(18)
C7 C2 C1 108.31(16)
C7 C2 C3 121.04(17)
O2 C3 C2 125.44(18)
O2 C3 C4 117.34(17)
C4 C3 C2 117.22(18)
C3 C4 H4 119.6
C5 C4 C3 120.83(19)
C5 C4 H4 119.6
C4 C5 H5A 118.6
C4 C5 C6 122.77(19)
C6 C5 H5A 118.6
C5 C6 C21 122.29(18)
C7 C6 C5 115.62(18)
C7 C6 C21 121.89(18)
C2 C7 C6 122.46(18)
C2 C7 C8 109.18(16)
C6 C7 C8 128.30(18)
N1 C8 C7 101.15(15)
N1 C8 H8 109.8
N1 C8 C9 109.68(15)
C7 C8 H8 109.8
C7 C8 C9 116.17(16)
C9 C8 H8 109.8
C10 C9 C8 122.63(18)
C10 C9 C14 119.01(18)
C14 C9 C8 118.12(17)
C9 C10 H10 119.3
C9 C10 C11 121.5(2)
C11 C10 H10 119.3
C10 C11 C20 120.6(2)
C12 C11 C10 118.46(19)
C12 C11 C20 120.9(2)
C11 C12 H12 119.6
C13 C12 C11 120.9(2)
C13 C12 H12 119.6
O4 C13 C12 118.2(2)
O4 C13 C14 121.5(2)
C12 C13 C14 120.3(2)
O3 C14 C9 118.04(17)
O3 C14 C13 122.14(18)
C13 C14 C9 119.80(19)
O3 C15 H15 108.9
O3 C15 C16 108.64(16)
O3 C15 C17 105.46(15)
C16 C15 H15 108.9
C16 C15 C17 115.94(17)
C17 C15 H15 108.9
O4 C16 C15 110.34(18)
O4 C16 H16A 109.6
O4 C16 H16B 109.6
C15 C16 H16A 109.6
C15 C16 H16B 109.6
H16A C16 H16B 108.1
O5 C17 C15 109.22(17)
O5 C17 C18 105.43(17)
O5 C17 C19 110.08(19)
C18 C17 C15 111.43(18)
C19 C17 C15 110.19(17)
C19 C17 C18 110.39(19)
C17 C18 H18D 109.5
C17 C18 H18E 109.5
C17 C18 H18F 109.5
H18D C18 H18E 109.5
H18D C18 H18F 109.5
H18E C18 H18F 109.5
C17 C19 H19A 109.5
C17 C19 H19B 109.5
C17 C19 H19C 109.5
H19A C19 H19B 109.5
H19A C19 H19C 109.5
H19B C19 H19C 109.5
C11 C20 H20D 109.5
C11 C20 H20E 109.5
C11 C20 H20F 109.5
H20D C20 H20E 109.5
H20D C20 H20F 109.5
H20E C20 H20F 109.5
C6 C21 H21C 109.5
C6 C21 H21D 109.5
C6 C21 C22 110.52(17)
H21C C21 H21D 108.1
C22 C21 H21C 109.5
C22 C21 H21D 109.5
C21 C22 H22 116.1
C23 C22 C21 127.9(2)
C23 C22 H22 116.1
C22 C23 C24 120.7(2)
C22 C23 C25 124.5(2)
C25 C23 C24 114.8(2)
C23 C24 H24A 109.5
C23 C24 H24B 109.5
C23 C24 H24C 109.5
H24A C24 H24B 109.5
H24A C24 H24C 109.5
H24B C24 H24C 109.5
C23 C25 H25A 109.5
C23 C25 H25B 109.5
C23 C25 H25C 109.5
H25A C25 H25B 109.5
H25A C25 H25C 109.5
H25B C25 H25C 109.5
C3' O2' H2' 109.5
C13' O3' C16' 112.56(16)
C14' O4' C15' 113.60(14)
C17' O5' H5' 109.5
C1' N2 H1 122.2(18)
C1' N2 C8' 113.76(16)
C8' N2 H1 123.4(18)
O1' C1' N2 125.13(18)
O1' C1' C2' 127.45(17)
N2 C1' C2' 107.41(16)
C3' C2' C1' 131.06(17)
C3' C2' C7' 120.89(17)
C7' C2' C1' 107.92(16)
O2' C3' C2' 125.68(18)
O2' C3' C4' 117.00(17)
C4' C3' C2' 117.32(18)
C3' C4' H4' 119.4
C5' C4' C3' 121.23(18)
C5' C4' H4' 119.4
C4' C5' H5'1 119.0
C4' C5' C6' 121.95(18)
C6' C5' H5'1 119.0
C5' C6' C21' 121.65(17)
C7' C6' C5' 116.36(18)
C7' C6' C21' 121.81(18)
C2' C7' C8' 109.03(16)
C6' C7' C2' 122.22(18)
C6' C7' C8' 128.72(18)
N2 C8' C7' 101.70(15)
N2 C8' H8' 109.9
N2 C8' C9' 109.95(15)
C7' C8' H8' 109.9
C7' C8' C9' 115.26(15)
C9' C8' H8' 109.9
C10' C9' C8' 122.67(17)
C10' C9' C14' 118.97(18)
C14' C9' C8' 118.25(16)
C9' C10' H10' 119.1
C9' C10' C11' 121.72(19)
C11' C10' H10' 119.1
C10' C11' C20' 121.0(2)
C12' C11' C10' 118.36(18)
C12' C11' C20' 120.6(2)
C11' C12' H12' 119.6
C11' C12' C13' 120.87(19)
C13' C12' H12' 119.6
O3' C13' C12' 117.89(18)
O3' C13' C14' 121.84(18)
C14' C13' C12' 120.27(19)
O4' C14' C9' 118.03(16)
O4' C14' C13' 122.26(17)
C13' C14' C9' 119.72(17)
O4' C15' H15' 108.2
O4' C15' C16' 108.90(16)
O4' C15' C17' 107.89(16)
C16' C15' H15' 108.2
C16' C15' C17' 115.35(16)
C17' C15' H15' 108.2
O3' C16' C15' 109.76(17)
O3' C16' H16C 109.7
O3' C16' H16D 109.7
C15' C16' H16C 109.7
C15' C16' H16D 109.7
H16C C16' H16D 108.2
O5' C17' C15' 108.89(16)
O5' C17' C18' 104.33(17)
O5' C17' C19' 109.13(19)
C18' C17' C15' 109.44(19)
C19' C17' C15' 112.65(17)
C19' C17' C18' 112.0(2)
C17' C18' H18A 109.5
C17' C18' H18B 109.5
C17' C18' H18C 109.5
H18A C18' H18B 109.5
H18A C18' H18C 109.5
H18B C18' H18C 109.5
C17' C19' H19D 109.5
C17' C19' H19E 109.5
C17' C19' H19F 109.5
H19D C19' H19E 109.5
H19D C19' H19F 109.5
H19E C19' H19F 109.5
C11' C20' H20A 109.5
C11' C20' H20B 109.5
C11' C20' H20C 109.5
H20A C20' H20B 109.5
H20A C20' H20C 109.5
H20B C20' H20C 109.5
C6' C21' H21A 109.6
C6' C21' H21B 109.6
H21A C21' H21B 108.1
C22' C21' C6' 110.21(17)
C22' C21' H21A 109.6
C22' C21' H21B 109.6
C21' C22' H22' 116.4
C23' C22' C21' 127.3(2)
C23' C22' H22' 116.4
C22' C23' C24' 124.9(2)
C22' C23' C25' 120.3(2)
C24' C23' C25' 114.8(2)
C23' C24' H24D 109.5
C23' C24' H24E 109.5
C23' C24' H24F 109.5
H24D C24' H24E 109.5
H24D C24' H24F 109.5
H24E C24' H24F 109.5
C23' C25' H25D 109.5
C23' C25' H25E 109.5
C23' C25' H25F 109.5
H25D C25' H25E 109.5
H25D C25' H25F 109.5
H25E C25' H25F 109.5

loop_
_geom_bond_atom_site_label_1
_geom_bond_atom_site_label_2
_geom_bond_distance
O1 C1 1.239(2)
O2 H2 0.8200
O2 C3 1.357(2)
O3 C14 1.380(2)
O3 C15 1.453(2)
O4 C13 1.377(3)
O4 C16 1.438(3)
O5 H5 0.8200
O5 C17 1.427(2)
N1 H2A 0.88(3)
N1 C1 1.338(2)
N1 C8 1.464(2)
C2 C1 1.476(2)
C2 C3 1.400(3)
C3 C4 1.396(3)
C4 H4 0.9300
C4 C5 1.386(3)
C5 H5A 0.9300
C5 C6 1.402(3)
C6 C21 1.507(3)
C7 C2 1.390(3)
C7 C6 1.393(3)
C7 C8 1.516(3)
C8 H8 0.9800
C9 C8 1.525(3)
C9 C10 1.393(3)
C9 C14 1.394(3)
C10 H10 0.9300
C11 C10 1.394(3)
C11 C12 1.387(3)
C11 C20 1.516(3)
C12 H12 0.9300
C12 C13 1.384(3)
C13 C14 1.392(3)
C15 H15 0.9800
C15 C16 1.504(3)
C16 H16A 0.9700
C16 H16B 0.9700
C17 C15 1.536(3)
C17 C18 1.526(3)
C17 C19 1.518(3)
C18 H18D 0.9600
C18 H18E 0.9600
C18 H18F 0.9600
C19 H19A 0.9600
C19 H19B 0.9600
C19 H19C 0.9600
C20 H20D 0.9600
C20 H20E 0.9600
C20 H20F 0.9600
C21 H21C 0.9700
C21 H21D 0.9700
C21 C22 1.512(3)
C22 H22 0.9300
C23 C22 1.332(3)
C23 C25 1.502(4)
C24 C23 1.503(3)
C24 H24A 0.9600
C24 H24B 0.9600
C24 H24C 0.9600
C25 H25A 0.9600
C25 H25B 0.9600
C25 H25C 0.9600
O1' C1' 1.243(2)
O2' H2' 0.8200
O2' C3' 1.361(2)
O3' C13' 1.371(3)
O3' C16' 1.432(3)
O4' C14' 1.385(2)
O4' C15' 1.444(2)
O5' H5' 0.8200
O5' C17' 1.434(2)
N2 H1 0.91(3)
N2 C1' 1.336(2)
N2 C8' 1.466(2)
C2' C1' 1.477(3)
C2' C3' 1.397(3)
C2' C7' 1.399(3)
C4' C3' 1.393(3)
C4' H4' 0.9300
C4' C5' 1.389(3)
C5' H5'1 0.9300
C6' C5' 1.404(3)
C6' C21' 1.514(3)
C7' C6' 1.384(3)
C7' C8' 1.510(3)
C8' H8' 0.9800
C9' C8' 1.521(3)
C9' C10' 1.391(3)
C9' C14' 1.398(3)
C10' H10' 0.9300
C10' C11' 1.397(3)
C12' C11' 1.384(3)
C12' H12' 0.9300
C12' C13' 1.392(3)
C14' C13' 1.390(3)
C15' H15' 0.9800
C16' C15' 1.509(3)
C16' H16C 0.9700
C16' H16D 0.9700
C17' C15' 1.531(3)
C17' C18' 1.530(3)
C17' C19' 1.508(3)
C18' H18A 0.9600
C18' H18B 0.9600
C18' H18C 0.9600
C19' H19D 0.9600
C19' H19E 0.9600
C19' H19F 0.9600
C20' C11' 1.509(3)
C20' H20A 0.9600
C20' H20B 0.9600
C20' H20C 0.9600
C21' H21A 0.9700
C21' H21B 0.9700
C21' C22' 1.511(3)
C22' H22' 0.9300
C23' C22' 1.327(3)
C23' C24' 1.498(4)
C23' C25' 1.507(3)
C24' H24D 0.9600
C24' H24E 0.9600
C24' H24F 0.9600
C25' H25D 0.9600
C25' H25E 0.9600
C25' H25F 0.9600

loop_
_geom_torsion_atom_site_label_1
_geom_torsion_atom_site_label_2
_geom_torsion_atom_site_label_3
_geom_torsion_atom_site_label_4
_geom_torsion
O2 C3 C4 C5 -178.44(18)
O3 C15 C16 O4 -62.6(2)
O4 C13 C14 O3 -0.7(3)
O4 C13 C14 C9 177.79(19)
O5 C17 C15 O3 -57.9(2)
O5 C17 C15 C16 62.3(2)
C1 N1 C8 C7 -3.6(2)
C1 N1 C8 C9 119.60(18)
C1 C2 C3 O2 5.2(3)
C1 C2 C3 C4 -174.20(19)
C2 C3 C4 C5 1.0(3)
C2 C7 C6 C5 2.6(3)
C2 C7 C6 C21 -172.32(18)
C2 C7 C8 N1 4.57(19)
C2 C7 C8 C9 -114.07(18)
C3 C2 C1 O1 -1.1(3)
C3 C2 C1 N1 177.18(19)
C3 C4 C5 C6 -1.0(3)
C4 C5 C6 C7 -0.8(3)
C4 C5 C6 C21 174.1(2)
C5 C6 C21 C22 -108.3(2)
C6 C7 C2 C1 173.30(17)
C6 C7 C2 C3 -2.6(3)
C6 C7 C8 N1 -172.59(19)
C6 C7 C8 C9 68.8(3)
C6 C21 C22 C23 -127.5(2)
C7 C2 C1 O1 -176.53(19)
C7 C2 C1 N1 1.8(2)
C7 C2 C3 O2 -179.88(17)
C7 C2 C3 C4 0.7(3)
C7 C6 C21 C22 66.3(2)
C8 N1 C1 O1 179.73(17)
C8 N1 C1 C2 1.4(2)
C8 C7 C2 C1 -4.1(2)
C8 C7 C2 C3 -179.99(16)
C8 C7 C6 C5 179.42(18)
C8 C7 C6 C21 4.5(3)
C8 C9 C10 C11 173.89(18)
C8 C9 C14 O3 6.2(3)
C8 C9 C14 C13 -172.33(17)
C10 C9 C8 N1 -97.9(2)
C10 C9 C8 C7 16.0(3)
C10 C9 C14 O3 -179.21(17)
C10 C9 C14 C13 2.2(3)
C10 C11 C12 C13 1.5(3)
C11 C12 C13 O4 -179.7(2)
C11 C12 C13 C14 0.3(3)
C12 C11 C10 C9 -1.4(3)
C12 C13 C14 O3 179.31(18)
C12 C13 C14 C9 -2.2(3)
C13 O4 C16 C15 49.9(2)
C14 O3 C15 C16 43.0(2)
C14 O3 C15 C17 167.94(16)
C14 C9 C8 N1 76.5(2)
C14 C9 C8 C7 -169.68(17)
C14 C9 C10 C11 -0.4(3)
C15 O3 C14 C9 168.49(17)
C15 O3 C14 C13 -13.0(3)
C16 O4 C13 C12 161.2(2)
C16 O4 C13 C14 -18.8(3)
C17 C15 C16 O4 178.93(16)
C18 C17 C15 O3 -173.97(17)
C18 C17 C15 C16 -53.7(2)
C19 C17 C15 O3 63.1(2)
C19 C17 C15 C16 -176.64(17)
C20 C11 C10 C9 178.7(2)
C20 C11 C12 C13 -178.7(2)
C24 C23 C22 C21 180.0(2)
C25 C23 C22 C21 -1.3(4)
O3' C16' C15' O4' -64.3(2)
O3' C16' C15' C17' 174.26(18)
O4' C14' C13' O3' -2.8(3)
O4' C14' C13' C12' 176.55(18)
O5' C17' C15' O4' 66.7(2)
O5' C17' C15' C16' -171.29(18)
C1' N2 C8' C7' 2.6(2)
C1' N2 C8' C9' -119.97(17)
C1' C2' C3' O2' -5.5(3)
C1' C2' C3' C4' 174.59(18)
C1' C2' C7' C6' -174.06(17)
C1' C2' C7' C8' 4.2(2)
C2' C7' C6' C5' -2.2(3)
C2' C7' C6' C21' 172.95(18)
C2' C7' C8' N2 -4.13(19)
C2' C7' C8' C9' 114.75(17)
C3' C2' C1' O1' 0.6(3)
C3' C2' C1' N2 -178.18(18)
C3' C2' C7' C6' 2.1(3)
C3' C2' C7' C8' -179.62(16)
C3' C4' C5' C6' 0.6(3)
C5' C4' C3' O2' 179.39(18)
C5' C4' C3' C2' -0.7(3)
C5' C6' C21' C22' 108.8(2)
C6' C7' C8' N2 173.99(19)
C6' C7' C8' C9' -67.1(3)
C6' C21' C22' C23' 129.7(2)
C7' C2' C1' O1' 176.27(19)
C7' C2' C1' N2 -2.5(2)
C7' C2' C3' O2' 179.32(17)
C7' C2' C3' C4' -0.6(3)
C7' C6' C5' C4' 0.9(3)
C7' C6' C21' C22' -66.1(2)
C8' N2 C1' O1' -179.07(17)
C8' N2 C1' C2' -0.2(2)
C8' C7' C6' C5' 179.90(18)
C8' C7' C6' C21' -4.9(3)
C8' C9' C10' C11' -175.41(18)
C8' C9' C14' O4' -1.7(3)
C8' C9' C14' C13' 178.27(17)
C9' C10' C11' C12' -1.9(3)
C9' C10' C11' C20' 179.0(2)
C9' C14' C13' O3' 177.25(18)
C9' C14' C13' C12' -3.4(3)
C10' C9' C8' N2 100.7(2)
C10' C9' C8' C7' -13.5(3)
C10' C9' C14' O4' -178.03(16)
C10' C9' C14' C13' 2.0(3)
C11' C12' C13' O3' -178.4(2)
C11' C12' C13' C14' 2.2(3)
C13' O3' C16' C15' 50.1(2)
C13' C12' C11' C10' 0.4(3)
C13' C12' C11' C20' 179.5(2)
C14' O4' C15' C16' 43.6(2)
C14' O4' C15' C17' 169.51(15)
C14' C9' C8' N2 -75.5(2)
C14' C9' C8' C7' 170.30(16)
C14' C9' C10' C11' 0.7(3)
C15' O4' C14' C9' 168.05(16)
C15' O4' C14' C13' -11.9(2)
C16' O3' C13' C12' 162.97(19)
C16' O3' C13' C14' -17.7(3)
C18' C17' C15' O4' -179.80(17)
C18' C17' C15' C16' -57.8(2)
C19' C17' C15' O4' -54.5(2)
C19' C17' C15' C16' 67.5(3)
C21' C6' C5' C4' -174.27(19)
C24' C23' C22' C21' 1.2(4)
C25' C23' C22' C21' -179.3(2)
